data_1513837
loop_
_publ_author_name
'Kulikov, Vladislav'
'Meyer, Gerd'

_publ_section_title
;
 Polyoxotungstates in Molecular Boxes of Purine Bases
;
_journal_issue 1
_journal_name_full Crystals
_journal_page_first 64
_journal_paper_doi 10.3390/cryst4010064
_journal_volume 4
_journal_year 2014
_chemical_formula_moiety '2(C7 H9 N4 O2), W6 O19, 2(H2 O)'
_chemical_formula_sum 'C14 H22 N8 O25 W6'
_chemical_formula_weight 1805.50
_chemical_melting_point ?
_chemical_name_common
; 
Ditheobrominium hexatungstate dihydrate 
;
_chemical_name_systematic
; 
Ditheobrominium \m6-oxo-dodeca-\m-oxo-hexaoxohexatungstate(VI)
dihydrate 
;
_space_group_IT_number 15
_symmetry_cell_setting monoclinic
_symmetry_space_group_name_Hall '-C 2yc'
_symmetry_space_group_name_H-M 'C 1 2/c 1'
_atom_sites_solution_hydrogens geom
_atom_sites_solution_primary direct
_atom_sites_solution_secondary difmap
_audit_creation_method SHELXL-97
_cell_angle_alpha 90.00
_cell_angle_beta 109.730(13)
_cell_angle_gamma 90.00
_cell_formula_units_Z 4
_cell_length_a 16.810(3)
_cell_length_b 13.0514(19)
_cell_length_c 15.675(3)
_cell_measurement_reflns_used 21383
_cell_measurement_temperature 293(2)
_cell_measurement_theta_max 27.39
_cell_measurement_theta_min 0.95
_cell_volume 3237.1(10)
_computing_cell_refinement 'X-Area, (Stoe, 2001)'
_computing_data_collection 'X-Area, (Stoe, 2001)'
_computing_data_reduction 'X-Area, (Stoe, 2001)'
_computing_molecular_graphics 'Diamond v3.2 (Crystal Impact 2012)'
_computing_publication_material 'Diamond v3.2 (Crystal Impact 2012)'
_computing_structure_refinement 'SHELXL-97 (Sheldrick, 2008)'
_computing_structure_solution 'SHELXS-97 (Sheldrick, 2008)'
_diffrn_ambient_temperature 293(2)
_diffrn_detector_area_resol_mean 'not measured'
_diffrn_measured_fraction_theta_full 0.986
_diffrn_measured_fraction_theta_max 0.986
_diffrn_measurement_device_type 'IPDS II (Stoe & Cie)'
_diffrn_measurement_method '\w and \f scans'
_diffrn_radiation_monochromator graphite
_diffrn_radiation_source 'fine-focus sealed tube'
_diffrn_radiation_type MoK\a
_diffrn_radiation_wavelength 0.71073
_diffrn_reflns_av_R_equivalents 0.1057
_diffrn_reflns_av_sigmaI/netI 0.0956
_diffrn_reflns_limit_h_max 21
_diffrn_reflns_limit_h_min -21
_diffrn_reflns_limit_k_max 16
_diffrn_reflns_limit_k_min -16
_diffrn_reflns_limit_l_max 20
_diffrn_reflns_limit_l_min -20
_diffrn_reflns_number 21383
_diffrn_reflns_theta_full 27.27
_diffrn_reflns_theta_max 27.27
_diffrn_reflns_theta_min 2.02
_diffrn_standards_decay_% 'not measured'
_diffrn_standards_interval_count 'not measured'
_diffrn_standards_interval_time 'not measured'
_diffrn_standards_number 'not measured'
_exptl_absorpt_coefficient_mu 21.345
_exptl_absorpt_correction_T_max 0.0691
_exptl_absorpt_correction_T_min 0.0251
_exptl_absorpt_correction_type numerical
_exptl_absorpt_process_details
;
The absorption correction (X-RED; Stoe & Cie, 2001) 
was performed after optimizing the crystal shape 
using X-SHAPE (Stoe & Cie, 1999).
;
_exptl_crystal_colour colourless
_exptl_crystal_density_diffrn 3.705
_exptl_crystal_density_meas ?
_exptl_crystal_density_method 'not measured'
_exptl_crystal_description prism
_exptl_crystal_F_000 3224
_exptl_crystal_size_max 0.2
_exptl_crystal_size_mid 0.2
_exptl_crystal_size_min 0.1
_refine_diff_density_max 1.486
_refine_diff_density_min -1.912
_refine_diff_density_rms 0.216
_refine_ls_extinction_coef 'not determined'
_refine_ls_extinction_expression Fc^*^=kFc[1+0.001xFc^2^\l^3^/sin(2\q)]^-1/4^
_refine_ls_extinction_method SHELXL
_refine_ls_goodness_of_fit_ref 0.750
_refine_ls_hydrogen_treatment constr
_refine_ls_matrix_type full
_refine_ls_number_parameters 243
_refine_ls_number_reflns 3590
_refine_ls_number_restraints 0
_refine_ls_restrained_S_all 0.750
_refine_ls_R_factor_all 0.1037
_refine_ls_R_factor_gt 0.0361
_refine_ls_shift/su_max 0.019
_refine_ls_shift/su_mean 0.000
_refine_ls_structure_factor_coef Fsqd
_refine_ls_weighting_details 'calc w=1/[\s^2^(Fo^2^)+(0.0282P)^2^+0.0000P] where P=(Fo^2^+2Fc^2^)/3'
_refine_ls_weighting_scheme calc
_refine_ls_wR_factor_gt 0.0628
_refine_ls_wR_factor_ref 0.0745
_reflns_number_gt 1656
_reflns_number_total 3590
_reflns_threshold_expression >4sigma(I)
_cod_data_source_file THBW6.cif
_cod_data_source_block shelxl
_cod_depositor_comments
;
The following automatic conversions were performed:

'_chemical_melting_point' value 'not measured' was changed to '?' -
the value is undefined or not given.

Automatic conversion script
Id: cif_fix_values 2281 2013-09-26 08:29:07Z andrius 

The following automatic conversions were performed:

'_exptl_crystal_density_meas' value 'not measured' was changed to '?'
- the value is perceived as not measured.

Automatic conversion script
Id: cif_fix_values 3008 2015-01-20 13:52:24Z robertas 
;
_cod_original_cell_volume 3237.2(9)
_cod_original_sg_symbol_H-M 'C 2/c'
_cod_database_code 1513837

loop_
_symmetry_equiv_pos_as_xyz
'x, y, z'
'-x, y, -z+1/2'
'x+1/2, y+1/2, z'
'-x+1/2, y+1/2, -z+1/2'
'-x, -y, -z'
'x, -y, z-1/2'
'-x+1/2, -y+1/2, -z'
'x+1/2, -y+1/2, z-1/2'

loop_
_atom_site_label
_atom_site_type_symbol
_atom_site_fract_x
_atom_site_fract_y
_atom_site_fract_z
_atom_site_U_iso_or_equiv
_atom_site_adp_type
_atom_site_occupancy
_atom_site_symmetry_multiplicity
_atom_site_calc_flag
_atom_site_refinement_flags
W4 W 0.5000 0.65026(6) 0.2500 0.0467(2) Uani 1 2 d S
W3 W 0.36053(3) 0.82795(6) 0.15294(3) 0.05085(17) Uani 1 1 d .
W2 W 0.45388(4) 0.82786(6) 0.37460(4) 0.05322(17) Uani 1 1 d .
W1 W 0.5000 1.00636(7) 0.2500 0.0631(3) Uani 1 2 d S
O7 O 0.2587(6) 0.8283(12) 0.0838(7) 0.074(3) Uani 1 1 d .
O6 O 0.3510(5) 0.8274(9) 0.2711(6) 0.052(2) Uani 1 1 d .
O8 O 0.5000 0.8266(13) 0.2500 0.037(3) Uani 1 2 d S
O11 O 0.5000 0.5209(15) 0.2500 0.071(5) Uani 1 2 d S
O1 O 0.5000 1.1363(13) 0.2500 0.095(7) Uani 1 2 d S
O9 O 0.4626(6) 0.6853(9) 0.3495(6) 0.049(2) Uani 1 1 d .
N3 N 0.6602(7) 0.5400(8) 0.0624(7) 0.045(3) Uani 1 1 d .
O3 O 0.3877(7) 0.9704(9) 0.1717(8) 0.065(3) Uani 1 1 d .
O6T O 0.8327(7) 0.7201(8) 0.2506(7) 0.061(3) Uani 1 1 d .
C6 C 0.7809(8) 0.6641(13) 0.1993(9) 0.047(3) Uani 1 1 d .
O2 O 0.5377(7) 0.9724(9) 0.1520(8) 0.070(3) Uani 1 1 d .
N9 N 0.6521(9) 0.4442(10) 0.1935(8) 0.058(3) Uani 1 1 d .
H9 H 0.6156 0.3981 0.1668 0.069 Uiso 1 1 calc R
N1 N 0.7538(7) 0.6778(11) 0.1060(7) 0.054(3) Uani 1 1 d .
H1 H 0.7759 0.7294 0.0882 0.065 Uiso 1 1 calc R
C5 C 0.7393(9) 0.5761(11) 0.2204(9) 0.047(3) Uani 1 1 d .
O2T O 0.6815(8) 0.6440(7) -0.0411(7) 0.070(3) Uani 1 1 d .
C8 C 0.6919(11) 0.4542(13) 0.2837(11) 0.062(5) Uani 1 1 d .
H8 H 0.6836 0.4111 0.3271 0.074 Uiso 1 1 calc R
N7 N 0.7443(8) 0.5333(9) 0.3023(8) 0.050(3) Uani 1 1 d .
C3 C 0.6042(10) 0.4725(11) -0.0064(10) 0.055(4) Uani 1 1 d .
H3A H 0.5980 0.4985 -0.0656 0.083 Uiso 1 1 calc R
H3B H 0.5498 0.4699 0.0011 0.083 Uiso 1 1 calc R
H3C H 0.6279 0.4049 0.0002 0.083 Uiso 1 1 calc R
C4 C 0.6809(9) 0.5211(11) 0.1532(10) 0.047(3) Uani 1 1 d .
C2 C 0.6978(10) 0.6229(11) 0.0380(9) 0.047(3) Uani 1 1 d .
C7 C 0.7998(11) 0.5668(13) 0.3933(10) 0.064(4) Uani 1 1 d .
H7A H 0.8314 0.6260 0.3874 0.096 Uiso 1 1 calc R
H7B H 0.8380 0.5124 0.4217 0.096 Uiso 1 1 calc R
H7C H 0.7658 0.5837 0.4298 0.096 Uiso 1 1 calc R
O10 O 0.3873(6) 0.6850(9) 0.1721(6) 0.051(2) Uani 1 1 d .
O5 O 0.4252(6) 0.8272(10) 0.0737(6) 0.063(3) Uani 1 1 d .
O4 O 0.4180(7) 0.8276(11) 0.4612(7) 0.078(3) Uani 1 1 d .
O1W O 0.5201(8) 0.3101(10) 0.1263(8) 0.095(4) Uani 1 1 d .

loop_
_atom_site_aniso_label
_atom_site_aniso_U_11
_atom_site_aniso_U_22
_atom_site_aniso_U_33
_atom_site_aniso_U_23
_atom_site_aniso_U_13
_atom_site_aniso_U_12
W4 0.0414(5) 0.0421(6) 0.0504(5) 0.000 0.0074(4) 0.000
W3 0.0399(3) 0.0562(3) 0.0539(3) 0.0069(3) 0.0125(3) 0.0076(4)
W2 0.0491(3) 0.0624(4) 0.0519(3) -0.0077(3) 0.0220(3) -0.0078(4)
W1 0.0582(6) 0.0417(5) 0.1009(8) 0.000 0.0422(6) 0.000
O7 0.043(6) 0.095(8) 0.068(6) 0.009(8) -0.001(5) 0.002(8)
O6 0.042(5) 0.050(5) 0.072(6) -0.004(6) 0.030(5) 0.004(6)
O8 0.042(7) 0.036(6) 0.036(6) 0.000 0.017(5) 0.000
O11 0.063(13) 0.054(10) 0.094(13) 0.000 0.025(11) 0.000
O1 0.093(15) 0.053(11) 0.156(19) 0.000 0.066(15) 0.000
O9 0.043(6) 0.051(6) 0.048(5) 0.007(5) 0.011(4) -0.011(6)
N3 0.056(8) 0.043(6) 0.041(6) -0.007(5) 0.021(6) -0.008(6)
O3 0.051(7) 0.060(7) 0.093(8) 0.022(6) 0.034(7) 0.011(6)
O6T 0.062(7) 0.053(6) 0.064(7) -0.005(5) 0.015(6) -0.012(5)
C6 0.044(8) 0.051(8) 0.046(7) -0.010(8) 0.013(6) 0.006(9)
O2 0.050(7) 0.068(8) 0.100(9) 0.037(7) 0.036(7) 0.002(6)
N9 0.073(10) 0.049(7) 0.056(8) -0.003(6) 0.027(7) -0.011(7)
N1 0.063(8) 0.057(7) 0.045(6) -0.007(7) 0.021(6) -0.007(8)
C5 0.048(9) 0.049(8) 0.049(8) 0.009(7) 0.023(8) 0.014(7)
O2T 0.118(10) 0.048(7) 0.048(6) 0.001(5) 0.033(6) -0.016(6)
C8 0.064(12) 0.062(11) 0.058(11) 0.014(8) 0.017(9) 0.013(9)
N7 0.058(8) 0.049(7) 0.046(7) 0.011(6) 0.021(6) 0.010(6)
C3 0.051(10) 0.051(9) 0.050(9) -0.013(7) 0.000(8) 0.008(7)
C4 0.043(9) 0.042(8) 0.055(9) -0.001(7) 0.017(7) 0.000(7)
C2 0.054(9) 0.052(8) 0.039(8) -0.003(6) 0.021(7) -0.001(7)
C7 0.068(12) 0.073(11) 0.046(9) -0.007(8) 0.013(8) 0.006(9)
O10 0.042(5) 0.055(6) 0.049(5) -0.008(5) 0.007(4) -0.005(6)
O5 0.057(6) 0.065(6) 0.053(5) 0.018(6) 0.000(5) 0.013(7)
O4 0.079(8) 0.099(8) 0.068(6) -0.026(8) 0.043(6) -0.019(9)
O1W 0.076(8) 0.078(10) 0.097(8) 0.023(8) -0.018(7) -0.009(8)

loop_
_atom_type_symbol
_atom_type_description
_atom_type_scat_dispersion_real
_atom_type_scat_dispersion_imag
_atom_type_scat_source
C C 0.0033 0.0016 'International Tables Vol C Tables 4.2.6.8 and 6.1.1.4'
H H 0.0000 0.0000 'International Tables Vol C Tables 4.2.6.8 and 6.1.1.4'
N N 0.0061 0.0033 'International Tables Vol C Tables 4.2.6.8 and 6.1.1.4'
O O 0.0106 0.0060 'International Tables Vol C Tables 4.2.6.8 and 6.1.1.4'
W W -0.8490 6.8722 'International Tables Vol C Tables 4.2.6.8 and 6.1.1.4'

loop_
_geom_angle_atom_site_label_1
_geom_angle_atom_site_label_2
_geom_angle_atom_site_label_3
_geom_angle
_geom_angle_site_symmetry_1
_geom_angle_site_symmetry_3
O11 W4 O9 103.8(3) . 2_655
O11 W4 O9 103.8(3) . .
O9 W4 O9 152.5(6) 2_655 .
O11 W4 O10 103.6(3) . 2_655
O9 W4 O10 86.4(4) 2_655 2_655
O9 W4 O10 87.2(4) . 2_655
O11 W4 O10 103.6(3) . .
O9 W4 O10 87.2(4) 2_655 .
O9 W4 O10 86.4(4) . .
O10 W4 O10 152.8(7) 2_655 .
O11 W4 O8 180.000(5) . .
O9 W4 O8 76.2(3) 2_655 .
O9 W4 O8 76.2(3) . .
O10 W4 O8 76.4(3) 2_655 .
O10 W4 O8 76.4(3) . .
O7 W3 O5 105.0(4) . .
O7 W3 O6 102.9(4) . .
O5 W3 O6 152.1(4) . .
O7 W3 O3 103.5(6) . .
O5 W3 O3 86.9(5) . .
O6 W3 O3 87.1(5) . .
O7 W3 O10 103.7(6) . .
O5 W3 O10 86.7(5) . .
O6 W3 O10 86.4(4) . .
O3 W3 O10 152.8(4) . .
O7 W3 O8 179.1(4) . .
O5 W3 O8 75.8(3) . .
O6 W3 O8 76.2(3) . .
O3 W3 O8 76.8(5) . .
O10 W3 O8 76.0(5) . .
O4 W2 O5 106.3(5) . 2_655
O4 W2 O9 103.9(6) . .
O5 W2 O9 86.5(5) 2_655 .
O4 W2 O6 102.5(5) . .
O5 W2 O6 151.2(4) 2_655 .
O9 W2 O6 86.2(4) . .
O4 W2 O2 104.5(6) . 2_655
O5 W2 O2 87.2(5) 2_655 2_655
O9 W2 O2 151.6(3) . 2_655
O6 W2 O2 86.1(5) . 2_655
O4 W2 O8 178.2(4) . .
O5 W2 O8 75.5(3) 2_655 .
O9 W2 O8 75.6(5) . .
O6 W2 O8 75.7(2) . .
O2 W2 O8 76.1(5) 2_655 .
O1 W1 O2 103.5(3) . .
O1 W1 O2 103.5(3) . 2_655
O2 W1 O2 153.1(7) . 2_655
O1 W1 O3 104.1(3) . .
O2 W1 O3 87.2(4) . .
O2 W1 O3 86.3(4) 2_655 .
O1 W1 O3 104.1(3) . 2_655
O2 W1 O3 86.3(4) . 2_655
O2 W1 O3 87.2(4) 2_655 2_655
O3 W1 O3 151.8(7) . 2_655
O1 W1 O8 180.000(6) . .
O2 W1 O8 76.5(3) . .
O2 W1 O8 76.5(3) 2_655 .
O3 W1 O8 75.9(3) . .
O3 W1 O8 75.9(3) 2_655 .
W3 O6 W2 118.0(4) . .
W4 O8 W3 90.4(4) . 2_655
W4 O8 W3 90.4(4) . .
W3 O8 W3 179.1(8) 2_655 .
W4 O8 W2 90.4(4) . 2_655
W3 O8 W2 90.07(2) 2_655 2_655
W3 O8 W2 89.93(2) . 2_655
W4 O8 W2 90.4(4) . .
W3 O8 W2 89.93(2) 2_655 .
W3 O8 W2 90.07(2) . .
W2 O8 W2 179.2(8) 2_655 .
W4 O8 W1 180.0 . .
W3 O8 W1 89.6(4) 2_655 .
W3 O8 W1 89.6(4) . .
W2 O8 W1 89.6(4) 2_655 .
W2 O8 W1 89.6(4) . .
W2 O9 W4 117.8(5) . .
C4 N3 C2 117.0(12) . .
C4 N3 C3 122.1(12) . .
C2 N3 C3 120.8(11) . .
W3 O3 W1 117.7(6) . .
O6T C6 N1 121.8(15) . .
O6T C6 C5 128.7(13) . .
N1 C6 C5 109.4(13) . .
W1 O2 W2 117.8(5) . 2_655
C8 N9 C4 106.6(13) . .
C8 N9 H9 126.7 . .
C4 N9 H9 126.7 . .
C2 N1 C6 130.6(14) . .
C2 N1 H1 114.7 . .
C6 N1 H1 114.7 . .
C4 C5 N7 107.9(14) . .
C4 C5 C6 121.1(12) . .
N7 C5 C6 131.0(14) . .
N7 C8 N9 111.4(14) . .
N7 C8 H8 124.3 . .
N9 C8 H8 124.3 . .
C8 N7 C5 106.5(14) . .
C8 N7 C7 126.7(13) . .
C5 N7 C7 126.8(14) . .
N3 C3 H3A 109.5 . .
N3 C3 H3B 109.5 . .
H3A C3 H3B 109.5 . .
N3 C3 H3C 109.5 . .
H3A C3 H3C 109.5 . .
H3B C3 H3C 109.5 . .
N9 C4 N3 127.7(13) . .
N9 C4 C5 107.6(13) . .
N3 C4 C5 124.6(13) . .
O2T C2 N1 122.7(14) . .
O2T C2 N3 120.0(13) . .
N1 C2 N3 117.2(12) . .
N7 C7 H7A 109.5 . .
N7 C7 H7B 109.5 . .
H7A C7 H7B 109.5 . .
N7 C7 H7C 109.5 . .
H7A C7 H7C 109.5 . .
H7B C7 H7C 109.5 . .
W3 O10 W4 117.1(5) . .
W3 O5 W2 118.7(5) . 2_655

loop_
_geom_bond_atom_site_label_1
_geom_bond_atom_site_label_2
_geom_bond_distance
_geom_bond_site_symmetry_2
W1 O1 1.696(18) .
W1 O2 1.901(11) .
W1 O2 1.901(11) 2_655
W1 O3 1.931(12) .
W1 O3 1.931(12) 2_655
W1 O8 2.346(16) .
W2 O4 1.662(9) .
W2 O5 1.917(10) 2_655
W2 O9 1.917(11) .
W2 O6 1.931(9) .
W2 O2 1.948(13) 2_655
W2 O8 2.3320(6) .
W3 O7 1.689(10) .
W3 O5 1.908(10) .
W3 O6 1.913(8) .
W3 O3 1.913(12) .
W3 O10 1.918(12) .
W3 O8 2.3245(7) .
W4 O11 1.688(19) .
W4 O9 1.923(9) 2_655
W4 O9 1.923(9) .
W4 O10 1.930(9) 2_655
W4 O10 1.930(9) .
W4 O8 2.301(16) .
O1 W1 1.696(18) .
O2 W1 1.901(11) .
O2 W2 1.948(13) 2_655
O3 W1 1.931(12) .
O3 W3 1.913(12) .
O4 W2 1.662(9) .
O5 W2 1.917(10) 2_655
O5 W3 1.908(10) .
O6 W2 1.931(9) .
O6 W3 1.913(8) .
O7 W3 1.689(10) .
O8 W1 2.346(16) .
O8 W3 2.3245(7) 2_655
O8 W2 2.3320(6) 2_655
O8 W4 2.301(16) .
O9 W2 1.917(11) .
O9 W4 1.923(9) .
O10 W3 1.918(12) .
O10 W4 1.930(9) .
O11 W4 1.688(19) .
N3 C4 1.368(17) .
N3 C2 1.371(17) .
N3 C3 1.463(17) .
O6T C6 1.210(16) .
C6 N1 1.390(16) .
C6 C5 1.44(2) .
N9 C8 1.351(19) .
N9 C4 1.359(18) .
N9 H9 0.8600 .
N1 C2 1.363(18) .
N1 H1 0.8600 .
C5 C4 1.375(19) .
C5 N7 1.376(16) .
O2T C2 1.206(15) .
C8 N7 1.32(2) .
C8 H8 0.9300 .
N7 C7 1.483(19) .
C3 H3A 0.9600 .
C3 H3B 0.9600 .
C3 H3C 0.9600 .
C7 H7A 0.9600 .
C7 H7B 0.9600 .
C7 H7C 0.9600 .

loop_
_geom_hbond_atom_site_label_D
_geom_hbond_atom_site_label_H
_geom_hbond_atom_site_label_A
_geom_hbond_distance_DH
_geom_hbond_distance_HA
_geom_hbond_distance_DA
_geom_hbond_angle_DHA
_geom_hbond_site_symmetry_A
N9 H9 O1W 0.86 1.90 2.741(18) 165.6 .
N1 H1 O2T 0.86 2.04 2.894(16) 175.2 7_665
C8 H8 O2T 0.93 2.20 3.090(19) 160.1 6_566
C3 H3C O7 0.96 2.37 3.133(19) 136.3 3_545
C7 H7A O6T 0.96 2.48 3.19(2) 130.5 .
